data_1571083
loop_
_publ_author_name
'Hidalgo, Nereida'
'Le Gac, Arnaud'
'Mallet-Ladeira, Sonia'
'Bouhadir, Ghenwa'
'Bourissou, Didier'

_publ_section_title
;
 Chemo-selective Stille-type coupling of acyl-chlorides upon
 phosphine-borane Au(i) catalysis.
;
_journal_issue 14
_journal_name_full 'Chemical science'
_journal_page_first 5187
_journal_page_last 5191
_journal_paper_doi 10.1039/d3sc06193k
_journal_volume 15
_journal_year 2024
_chemical_formula_moiety 'C30 H45 Au B P'
_chemical_formula_sum 'C30 H45 Au B P'
_chemical_formula_weight 644.41
_space_group_IT_number 61
_space_group_name_Hall '-P 2ac 2ab'
_space_group_name_H-M_alt 'P b c a'
_symmetry_cell_setting orthorhombic
_symmetry_Int_Tables_number 61
_symmetry_space_group_name_Hall '-P 2ac 2ab'
_symmetry_space_group_name_H-M 'P b c a'
_atom_sites_solution_hydrogens geom
_atom_sites_solution_primary dual
_atom_sites_solution_secondary difmap
_audit_update_record
;
2023-09-28 deposited with the CCDC.	2024-02-27 downloaded from the CCDC.
;
_cell_angle_alpha 90
_cell_angle_beta 90
_cell_angle_gamma 90
_cell_formula_units_Z 8
_cell_length_a 8.4826(8)
_cell_length_b 17.7973(16)
_cell_length_c 37.589(5)
_cell_measurement_reflns_used 9676
_cell_measurement_temperature 193(2)
_cell_measurement_theta_max 33.68
_cell_measurement_theta_min 2.72
_cell_volume 5674.7(11)
_computing_cell_refinement 'Bruker SAINT'
_computing_data_collection 'Bruker APEX2'
_computing_data_reduction 'Bruker SAINT'
_computing_molecular_graphics 'Ortep-3 for Windows (Farrugia, 1997)'
_computing_publication_material 'WinGX publication routines (Farrugia, 1999)'
_computing_structure_refinement 'SHELXL-2018/3 (Sheldrick, 2015)'
_computing_structure_solution 'SHELXT (Sheldrick 2015)'
_diffrn_ambient_temperature 193(2)
_diffrn_measured_fraction_theta_full 0.996
_diffrn_measured_fraction_theta_max 0.996
_diffrn_measurement_device_type 'Bruker D8 VENTURE PHOTON3'
_diffrn_measurement_method 'phi and omega scans'
_diffrn_radiation_monochromator triumph
_diffrn_radiation_source 'fine focus sealed tube'
_diffrn_radiation_type MoK\a
_diffrn_radiation_wavelength 0.71073
_diffrn_reflns_av_R_equivalents 0.071
_diffrn_reflns_av_unetI/netI 0.0275
_diffrn_reflns_Laue_measured_fraction_full 0.996
_diffrn_reflns_Laue_measured_fraction_max 0.996
_diffrn_reflns_limit_h_max 12
_diffrn_reflns_limit_h_min -13
_diffrn_reflns_limit_k_max 27
_diffrn_reflns_limit_k_min -27
_diffrn_reflns_limit_l_max 58
_diffrn_reflns_limit_l_min -58
_diffrn_reflns_number 131410
_diffrn_reflns_point_group_measured_fraction_full 0.996
_diffrn_reflns_point_group_measured_fraction_max 0.996
_diffrn_reflns_theta_full 25.242
_diffrn_reflns_theta_max 33.783
_diffrn_reflns_theta_min 2.715
_diffrn_standards_decay_% 0
_diffrn_standards_interval_count 0
_diffrn_standards_interval_time 0
_diffrn_standards_number 0
_exptl_absorpt_coefficient_mu 5.257
_exptl_absorpt_correction_T_max 0.7467
_exptl_absorpt_correction_T_min 0.5357
_exptl_absorpt_correction_type multi-scan
_exptl_absorpt_process_details 'SADABS(Bruker AXS Inc.)'
_exptl_crystal_colour colourless
_exptl_crystal_density_diffrn 1.509
_exptl_crystal_description block
_exptl_crystal_F_000 2592
_exptl_crystal_size_max 0.28
_exptl_crystal_size_mid 0.12
_exptl_crystal_size_min 0.1
_refine_diff_density_max 1.005
_refine_diff_density_min -1.062
_refine_diff_density_rms 0.086
_refine_ls_extinction_method none
_refine_ls_goodness_of_fit_ref 1.038
_refine_ls_hydrogen_treatment constr
_refine_ls_matrix_type full
_refine_ls_number_parameters 302
_refine_ls_number_reflns 11338
_refine_ls_number_restraints 0
_refine_ls_restrained_S_all 1.038
_refine_ls_R_factor_all 0.0337
_refine_ls_R_factor_gt 0.0224
_refine_ls_shift/su_max 0.003
_refine_ls_shift/su_mean 0
_refine_ls_structure_factor_coef Fsqd
_refine_ls_weighting_details 'w=1/[\s^2^(Fo^2^)+(0.0240P)^2^] where P=(Fo^2^+2Fc^2^)/3'
_refine_ls_weighting_scheme calc
_refine_ls_wR_factor_gt 0.0495
_refine_ls_wR_factor_ref 0.0528
_reflns_Friedel_coverage 0
_reflns_number_gt 8911
_reflns_number_total 11338
_reflns_threshold_expression 'I > 2\s(I)'
_cod_data_source_file d3sc06193k2.cif
_cod_data_source_block III
_cod_depositor_comments 'Adding full bibliography for 1571083--1571085.cif.'
_cod_database_code 1571083
_shelx_shelxl_version_number 2018/3

loop_
_symmetry_equiv_pos_as_xyz
'x, y, z'
'-x+1/2, -y, z+1/2'
'-x, y+1/2, -z+1/2'
'x+1/2, -y+1/2, -z'
'-x, -y, -z'
'x-1/2, y, -z-1/2'
'x, -y-1/2, z-1/2'
'-x-1/2, y-1/2, z'

loop_
_atom_site_label
_atom_site_type_symbol
_atom_site_fract_x
_atom_site_fract_y
_atom_site_fract_z
_atom_site_U_iso_or_equiv
_atom_site_adp_type
_atom_site_occupancy
_atom_site_site_symmetry_order
_atom_site_calc_flag
_atom_site_refinement_flags_posn
_atom_site_refinement_flags_adp
_atom_site_refinement_flags_occupancy
_atom_site_disorder_assembly
_atom_site_disorder_group
Au1 Au 0.30639(2) 0.57687(2) 0.33451(2) 0.02499(2) Uani 1 1 d . . . . .
B1 B 0.2097(2) 0.59139(9) 0.41337(5) 0.0190(3) Uani 1 1 d . . . . .
C1 C 0.07733(18) 0.70968(8) 0.38144(4) 0.0201(3) Uani 1 1 d . . . . .
C2 C 0.00569(19) 0.78058(8) 0.38396(4) 0.0255(3) Uani 1 1 d . . . . .
H2 H -0.018579 0.807606 0.362865 0.031 Uiso 1 1 calc R U . . .
C3 C -0.03006(19) 0.81164(9) 0.41668(5) 0.0272(3) Uani 1 1 d . . . . .
H3 H -0.078206 0.859743 0.418065 0.033 Uiso 1 1 calc R U . . .
C4 C 0.00475(19) 0.77219(9) 0.44738(4) 0.0263(3) Uani 1 1 d . . . . .
H4 H -0.021923 0.792664 0.469933 0.032 Uiso 1 1 calc R U . . .
C5 C 0.07854(18) 0.70279(8) 0.44531(4) 0.0224(3) Uani 1 1 d . . . . .
H5 H 0.102839 0.676779 0.466687 0.027 Uiso 1 1 calc R U . . .
C6 C 0.11878(17) 0.66951(8) 0.41234(4) 0.0186(2) Uani 1 1 d . . . . .
C7 C 0.39158(17) 0.59249(8) 0.42346(4) 0.0201(3) Uani 1 1 d . . . . .
H7 H 0.440444 0.545406 0.414015 0.024 Uiso 1 1 calc R U . . .
C8 C 0.48920(19) 0.65934(9) 0.40987(4) 0.0252(3) Uani 1 1 d . . . . .
H8A H 0.489074 0.659135 0.383537 0.03 Uiso 1 1 calc R U . . .
H8B H 0.439494 0.706726 0.417899 0.03 Uiso 1 1 calc R U . . .
C9 C 0.65913(19) 0.65667(10) 0.42319(5) 0.0282(3) Uani 1 1 d . . . . .
H9A H 0.712421 0.61192 0.413183 0.034 Uiso 1 1 calc R U . . .
H9B H 0.716165 0.701841 0.414788 0.034 Uiso 1 1 calc R U . . .
C10 C 0.66578(19) 0.65338(10) 0.46372(5) 0.0274(3) Uani 1 1 d . . . . .
H10A H 0.776906 0.648863 0.471477 0.033 Uiso 1 1 calc R U . . .
H10B H 0.622613 0.700564 0.473706 0.033 Uiso 1 1 calc R U . . .
C11 C 0.57200(19) 0.58708(9) 0.47787(4) 0.0258(3) Uani 1 1 d . . . . .
H11A H 0.573824 0.587766 0.504204 0.031 Uiso 1 1 calc R U . . .
H11B H 0.621595 0.539683 0.469824 0.031 Uiso 1 1 calc R U . . .
C12 C 0.40084(18) 0.58978(9) 0.46491(4) 0.0233(3) Uani 1 1 d . . . . .
H12A H 0.348341 0.634758 0.474904 0.028 Uiso 1 1 calc R U . . .
H12B H 0.343982 0.544831 0.473635 0.028 Uiso 1 1 calc R U . . .
C13 C 0.11112(17) 0.51555(8) 0.41347(4) 0.0208(3) Uani 1 1 d . . . . .
H13 H 0.041495 0.51674 0.39201 0.025 Uiso 1 1 calc R U . . .
C14 C 0.00163(19) 0.51281(8) 0.44640(5) 0.0264(3) Uani 1 1 d . . . . .
H14A H 0.066643 0.513524 0.468267 0.032 Uiso 1 1 calc R U . . .
H14B H -0.066266 0.558052 0.446589 0.032 Uiso 1 1 calc R U . . .
C15 C -0.1024(2) 0.44253(9) 0.44651(5) 0.0318(4) Uani 1 1 d . . . . .
H15A H -0.166386 0.44171 0.468537 0.038 Uiso 1 1 calc R U . . .
H15B H -0.175488 0.44445 0.426002 0.038 Uiso 1 1 calc R U . . .
C16 C -0.0042(2) 0.37095(9) 0.44441(6) 0.0364(4) Uani 1 1 d . . . . .
H16A H -0.075185 0.326881 0.443003 0.044 Uiso 1 1 calc R U . . .
H16B H 0.060211 0.366011 0.466244 0.044 Uiso 1 1 calc R U . . .
C17 C 0.1035(2) 0.37213(9) 0.41199(5) 0.0319(4) Uani 1 1 d . . . . .
H17A H 0.038664 0.370618 0.390109 0.038 Uiso 1 1 calc R U . . .
H17B H 0.171376 0.326863 0.412221 0.038 Uiso 1 1 calc R U . . .
C18 C 0.20747(19) 0.44244(9) 0.41142(5) 0.0263(3) Uani 1 1 d . . . . .
H18A H 0.270667 0.442646 0.389275 0.032 Uiso 1 1 calc R U . . .
H18B H 0.281485 0.440561 0.431761 0.032 Uiso 1 1 calc R U . . .
C19 C 0.1541(2) 0.74639(10) 0.30835(5) 0.0310(4) Uani 1 1 d . . . . .
H19 H 0.066041 0.783467 0.31058 0.037 Uiso 1 1 calc R U . . .
C20 C 0.3059(3) 0.78462(14) 0.32036(6) 0.0486(6) Uani 1 1 d . . . . .
H20A H 0.395109 0.750535 0.316616 0.073 Uiso 1 1 calc R U . . .
H20B H 0.29817 0.79726 0.345679 0.073 Uiso 1 1 calc R U . . .
H20C H 0.322021 0.83064 0.306514 0.073 Uiso 1 1 calc R U . . .
C21 C 0.1663(3) 0.72283(13) 0.26921(5) 0.0466(5) Uani 1 1 d . . . . .
H21A H 0.201124 0.765772 0.25491 0.07 Uiso 1 1 calc R U . . .
H21B H 0.062905 0.705848 0.2608 0.07 Uiso 1 1 calc R U . . .
H21C H 0.242667 0.681798 0.266905 0.07 Uiso 1 1 calc R U . . .
C22 C -0.0827(2) 0.62544(10) 0.32664(4) 0.0281(3) Uani 1 1 d . . . . .
H22 H -0.111989 0.592389 0.347113 0.034 Uiso 1 1 calc R U . . .
C23 C -0.2163(2) 0.68241(12) 0.32308(6) 0.0374(4) Uani 1 1 d . . . . .
H23A H -0.193448 0.716741 0.303364 0.056 Uiso 1 1 calc R U . . .
H23B H -0.225867 0.711127 0.345222 0.056 Uiso 1 1 calc R U . . .
H23C H -0.315445 0.655919 0.318376 0.056 Uiso 1 1 calc R U . . .
C24 C -0.0744(3) 0.57354(11) 0.29388(6) 0.0408(4) Uani 1 1 d . . . . .
H24A H -0.17654 0.548845 0.290452 0.061 Uiso 1 1 calc R U . . .
H24B H 0.007293 0.535409 0.2976 0.061 Uiso 1 1 calc R U . . .
H24C H -0.04867 0.603364 0.272743 0.061 Uiso 1 1 calc R U . . .
C25 C 0.4774(2) 0.49811(9) 0.32395(5) 0.0277(3) Uani 1 1 d . . . . .
C26 C 0.4782(2) 0.46133(10) 0.29099(5) 0.0359(4) Uani 1 1 d . . . . .
H26 H 0.395494 0.471221 0.274602 0.043 Uiso 1 1 calc R U . . .
C27 C 0.5962(3) 0.41074(11) 0.28143(6) 0.0443(5) Uani 1 1 d . . . . .
H27 H 0.593912 0.387657 0.258649 0.053 Uiso 1 1 calc R U . . .
C28 C 0.7164(3) 0.39398(11) 0.30483(7) 0.0422(5) Uani 1 1 d . . . . .
H28 H 0.79637 0.359162 0.298425 0.051 Uiso 1 1 calc R U . . .
C29 C 0.7187(3) 0.42890(11) 0.33806(6) 0.0391(5) Uani 1 1 d . . . . .
H29 H 0.800711 0.417974 0.354486 0.047 Uiso 1 1 calc R U . . .
C30 C 0.6015(2) 0.47946(10) 0.34704(5) 0.0339(4) Uani 1 1 d . . . . .
H30 H 0.605042 0.502559 0.36981 0.041 Uiso 1 1 calc R U . . .
P1 P 0.11151(5) 0.66653(2) 0.33811(2) 0.02216(8) Uani 1 1 d . . . . .

loop_
_atom_site_aniso_label
_atom_site_aniso_U_11
_atom_site_aniso_U_22
_atom_site_aniso_U_33
_atom_site_aniso_U_23
_atom_site_aniso_U_13
_atom_site_aniso_U_12
Au1 0.02770(3) 0.02394(3) 0.02331(3) -0.00096(2) 0.00221(2) 0.00377(2)
B1 0.0214(7) 0.0174(6) 0.0181(7) 0.0014(5) 0.0011(6) 0.0008(6)
C1 0.0215(6) 0.0182(6) 0.0208(6) 0.0016(5) 0.0015(5) -0.0001(5)
C2 0.0269(7) 0.0201(6) 0.0296(8) 0.0028(6) 0.0005(6) 0.0039(6)
C3 0.0253(7) 0.0188(6) 0.0376(9) -0.0047(6) 0.0008(6) 0.0039(6)
C4 0.0253(7) 0.0250(7) 0.0287(8) -0.0090(6) 0.0007(6) 0.0009(6)
C5 0.0227(6) 0.0232(6) 0.0214(7) -0.0018(5) -0.0011(6) 0.0008(6)
C6 0.0174(6) 0.0179(6) 0.0205(6) -0.0005(5) 0.0010(5) -0.0009(5)
C7 0.0193(6) 0.0180(6) 0.0230(7) 0.0006(5) 0.0001(5) -0.0003(5)
C8 0.0252(7) 0.0249(7) 0.0255(7) 0.0055(6) 0.0000(6) -0.0054(6)
C9 0.0219(7) 0.0341(8) 0.0285(8) 0.0012(7) 0.0025(6) -0.0072(6)
C10 0.0225(7) 0.0309(8) 0.0288(8) -0.0014(6) -0.0021(6) -0.0013(6)
C11 0.0258(7) 0.0271(7) 0.0244(7) 0.0029(5) -0.0025(6) 0.0035(6)
C12 0.0214(7) 0.0258(7) 0.0227(7) 0.0039(5) 0.0004(5) 0.0006(6)
C13 0.0204(6) 0.0172(6) 0.0247(7) 0.0007(5) -0.0001(5) 0.0010(5)
C14 0.0252(7) 0.0217(7) 0.0322(8) -0.0009(6) 0.0059(6) -0.0017(6)
C15 0.0283(8) 0.0251(7) 0.0420(10) -0.0006(7) 0.0090(7) -0.0048(7)
C16 0.0370(9) 0.0215(7) 0.0507(12) 0.0062(7) 0.0098(9) -0.0045(7)
C17 0.0305(8) 0.0183(7) 0.0471(11) -0.0035(7) 0.0053(8) -0.0012(7)
C18 0.0252(8) 0.0174(6) 0.0363(9) -0.0006(6) 0.0050(6) 0.0020(6)
C19 0.0368(9) 0.0298(8) 0.0266(8) 0.0077(6) 0.0046(7) 0.0005(7)
C20 0.0590(15) 0.0472(12) 0.0396(12) 0.0087(10) 0.0004(10) -0.0204(11)
C21 0.0674(15) 0.0476(12) 0.0247(9) 0.0070(8) 0.0091(9) -0.0082(11)
C22 0.0311(8) 0.0282(7) 0.0250(7) 0.0004(6) -0.0032(6) -0.0025(7)
C23 0.0319(9) 0.0428(11) 0.0377(10) -0.0021(8) -0.0080(8) 0.0027(8)
C24 0.0473(11) 0.0374(10) 0.0376(10) -0.0084(8) -0.0064(9) -0.0053(9)
C25 0.0310(8) 0.0237(7) 0.0286(8) -0.0003(6) 0.0053(7) 0.0020(7)
C26 0.0409(10) 0.0322(9) 0.0347(10) -0.0064(7) 0.0020(8) 0.0034(8)
C27 0.0522(13) 0.0347(10) 0.0459(12) -0.0161(8) 0.0131(10) 0.0007(9)
C28 0.0405(11) 0.0256(9) 0.0605(14) -0.0025(9) 0.0171(10) 0.0061(8)
C29 0.0351(10) 0.0373(10) 0.0449(12) 0.0036(8) 0.0026(8) 0.0081(8)
C30 0.0329(9) 0.0352(9) 0.0335(9) 0.0001(7) 0.0063(7) 0.0056(8)
P1 0.02554(18) 0.02136(17) 0.01958(18) 0.00156(13) 0.00097(14) 0.00177(15)

loop_
_atom_type_symbol
_atom_type_description
_atom_type_scat_dispersion_real
_atom_type_scat_dispersion_imag
_atom_type_scat_source
C C 0.0033 0.0016 'International Tables Vol C Tables 4.2.6.8 and 6.1.1.4'
H H 0 0 'International Tables Vol C Tables 4.2.6.8 and 6.1.1.4'
Au Au -2.0133 8.8022 'International Tables Vol C Tables 4.2.6.8 and 6.1.1.4'
P P 0.1023 0.0942 'International Tables Vol C Tables 4.2.6.8 and 6.1.1.4'
B B 0.0013 0.0007 'International Tables Vol C Tables 4.2.6.8 and 6.1.1.4'

loop_
_geom_angle_atom_site_label_1
_geom_angle_atom_site_label_2
_geom_angle_atom_site_label_3
_geom_angle
_geom_angle_site_symmetry_1
_geom_angle_site_symmetry_3
_geom_angle_publ_flag
C25 Au1 P1 172.25(5) . . ?
C13 B1 C7 121.43(12) . . ?
C13 B1 C6 119.18(13) . . ?
C7 B1 C6 117.77(12) . . ?
C2 C1 C6 120.58(14) . . ?
C2 C1 P1 120.50(11) . . ?
C6 C1 P1 118.88(11) . . ?
C3 C2 C1 120.97(15) . . ?
C3 C2 H2 119.5 . . ?
C1 C2 H2 119.5 . . ?
C2 C3 C4 119.53(15) . . ?
C2 C3 H3 120.2 . . ?
C4 C3 H3 120.2 . . ?
C3 C4 C5 120.11(15) . . ?
C3 C4 H4 119.9 . . ?
C5 C4 H4 119.9 . . ?
C4 C5 C6 122.06(14) . . ?
C4 C5 H5 119 . . ?
C6 C5 H5 119 . . ?
C1 C6 C5 116.70(13) . . ?
C1 C6 B1 125.79(13) . . ?
C5 C6 B1 117.49(13) . . ?
C8 C7 C12 109.17(12) . . ?
C8 C7 B1 116.97(12) . . ?
C12 C7 B1 106.66(12) . . ?
C8 C7 H7 107.9 . . ?
C12 C7 H7 107.9 . . ?
B1 C7 H7 107.9 . . ?
C9 C8 C7 112.08(13) . . ?
C9 C8 H8A 109.2 . . ?
C7 C8 H8A 109.2 . . ?
C9 C8 H8B 109.2 . . ?
C7 C8 H8B 109.2 . . ?
H8A C8 H8B 107.9 . . ?
C10 C9 C8 111.31(13) . . ?
C10 C9 H9A 109.4 . . ?
C8 C9 H9A 109.4 . . ?
C10 C9 H9B 109.4 . . ?
C8 C9 H9B 109.4 . . ?
H9A C9 H9B 108 . . ?
C11 C10 C9 111.10(14) . . ?
C11 C10 H10A 109.4 . . ?
C9 C10 H10A 109.4 . . ?
C11 C10 H10B 109.4 . . ?
C9 C10 H10B 109.4 . . ?
H10A C10 H10B 108 . . ?
C10 C11 C12 111.13(13) . . ?
C10 C11 H11A 109.4 . . ?
C12 C11 H11A 109.4 . . ?
C10 C11 H11B 109.4 . . ?
C12 C11 H11B 109.4 . . ?
H11A C11 H11B 108 . . ?
C11 C12 C7 111.47(13) . . ?
C11 C12 H12A 109.3 . . ?
C7 C12 H12A 109.3 . . ?
C11 C12 H12B 109.3 . . ?
C7 C12 H12B 109.3 . . ?
H12A C12 H12B 108 . . ?
C18 C13 C14 109.40(12) . . ?
C18 C13 B1 116.04(12) . . ?
C14 C13 B1 110.16(12) . . ?
C18 C13 H13 106.9 . . ?
C14 C13 H13 106.9 . . ?
B1 C13 H13 106.9 . . ?
C15 C14 C13 111.96(13) . . ?
C15 C14 H14A 109.2 . . ?
C13 C14 H14A 109.2 . . ?
C15 C14 H14B 109.2 . . ?
C13 C14 H14B 109.2 . . ?
H14A C14 H14B 107.9 . . ?
C16 C15 C14 111.59(14) . . ?
C16 C15 H15A 109.3 . . ?
C14 C15 H15A 109.3 . . ?
C16 C15 H15B 109.3 . . ?
C14 C15 H15B 109.3 . . ?
H15A C15 H15B 108 . . ?
C15 C16 C17 110.97(14) . . ?
C15 C16 H16A 109.4 . . ?
C17 C16 H16A 109.4 . . ?
C15 C16 H16B 109.4 . . ?
C17 C16 H16B 109.4 . . ?
H16A C16 H16B 108 . . ?
C16 C17 C18 111.60(14) . . ?
C16 C17 H17A 109.3 . . ?
C18 C17 H17A 109.3 . . ?
C16 C17 H17B 109.3 . . ?
C18 C17 H17B 109.3 . . ?
H17A C17 H17B 108 . . ?
C17 C18 C13 112.63(13) . . ?
C17 C18 H18A 109.1 . . ?
C13 C18 H18A 109.1 . . ?
C17 C18 H18B 109.1 . . ?
C13 C18 H18B 109.1 . . ?
H18A C18 H18B 107.8 . . ?
C20 C19 C21 110.43(17) . . ?
C20 C19 P1 109.24(13) . . ?
C21 C19 P1 112.60(13) . . ?
C20 C19 H19 108.1 . . ?
C21 C19 H19 108.1 . . ?
P1 C19 H19 108.1 . . ?
C19 C20 H20A 109.5 . . ?
C19 C20 H20B 109.5 . . ?
H20A C20 H20B 109.5 . . ?
C19 C20 H20C 109.5 . . ?
H20A C20 H20C 109.5 . . ?
H20B C20 H20C 109.5 . . ?
C19 C21 H21A 109.5 . . ?
C19 C21 H21B 109.5 . . ?
H21A C21 H21B 109.5 . . ?
C19 C21 H21C 109.5 . . ?
H21A C21 H21C 109.5 . . ?
H21B C21 H21C 109.5 . . ?
C23 C22 C24 111.23(16) . . ?
C23 C22 P1 114.73(12) . . ?
C24 C22 P1 112.44(14) . . ?
C23 C22 H22 105.9 . . ?
C24 C22 H22 105.9 . . ?
P1 C22 H22 105.9 . . ?
C22 C23 H23A 109.5 . . ?
C22 C23 H23B 109.5 . . ?
H23A C23 H23B 109.5 . . ?
C22 C23 H23C 109.5 . . ?
H23A C23 H23C 109.5 . . ?
H23B C23 H23C 109.5 . . ?
C22 C24 H24A 109.5 . . ?
C22 C24 H24B 109.5 . . ?
H24A C24 H24B 109.5 . . ?
C22 C24 H24C 109.5 . . ?
H24A C24 H24C 109.5 . . ?
H24B C24 H24C 109.5 . . ?
C26 C25 C30 115.63(17) . . ?
C26 C25 Au1 119.50(14) . . ?
C30 C25 Au1 124.81(13) . . ?
C27 C26 C25 122.2(2) . . ?
C27 C26 H26 118.9 . . ?
C25 C26 H26 118.9 . . ?
C28 C27 C26 120.4(2) . . ?
C28 C27 H27 119.8 . . ?
C26 C27 H27 119.8 . . ?
C27 C28 C29 119.03(19) . . ?
C27 C28 H28 120.5 . . ?
C29 C28 H28 120.5 . . ?
C30 C29 C28 119.9(2) . . ?
C30 C29 H29 120.1 . . ?
C28 C29 H29 120.1 . . ?
C29 C30 C25 122.83(19) . . ?
C29 C30 H30 118.6 . . ?
C25 C30 H30 118.6 . . ?
C1 P1 C19 104.38(8) . . ?
C1 P1 C22 103.45(7) . . ?
C19 P1 C22 109.69(8) . . ?
C1 P1 Au1 117.30(5) . . ?
C19 P1 Au1 110.98(6) . . ?
C22 P1 Au1 110.56(6) . . ?

loop_
_geom_bond_atom_site_label_1
_geom_bond_atom_site_label_2
_geom_bond_distance
_geom_bond_site_symmetry_2
_geom_bond_publ_flag
Au1 C25 2.0559(17) . ?
Au1 P1 2.3016(4) . ?
B1 C13 1.588(2) . ?
B1 C7 1.589(2) . ?
B1 C6 1.590(2) . ?
C1 C2 1.404(2) . ?
C1 C6 1.409(2) . ?
C1 P1 1.8240(15) . ?
C2 C3 1.382(2) . ?
C2 H2 0.95 . ?
C3 C4 1.383(2) . ?
C3 H3 0.95 . ?
C4 C5 1.387(2) . ?
C4 H4 0.95 . ?
C5 C6 1.415(2) . ?
C5 H5 0.95 . ?
C7 C8 1.537(2) . ?
C7 C12 1.561(2) . ?
C7 H7 1 . ?
C8 C9 1.527(2) . ?
C8 H8A 0.99 . ?
C8 H8B 0.99 . ?
C9 C10 1.526(2) . ?
C9 H9A 0.99 . ?
C9 H9B 0.99 . ?
C10 C11 1.519(2) . ?
C10 H10A 0.99 . ?
C10 H10B 0.99 . ?
C11 C12 1.532(2) . ?
C11 H11A 0.99 . ?
C11 H11B 0.99 . ?
C12 H12A 0.99 . ?
C12 H12B 0.99 . ?
C13 C18 1.538(2) . ?
C13 C14 1.548(2) . ?
C13 H13 1 . ?
C14 C15 1.531(2) . ?
C14 H14A 0.99 . ?
C14 H14B 0.99 . ?
C15 C16 1.524(2) . ?
C15 H15A 0.99 . ?
C15 H15B 0.99 . ?
C16 C17 1.524(3) . ?
C16 H16A 0.99 . ?
C16 H16B 0.99 . ?
C17 C18 1.531(2) . ?
C17 H17A 0.99 . ?
C17 H17B 0.99 . ?
C18 H18A 0.99 . ?
C18 H18B 0.99 . ?
C19 C20 1.525(3) . ?
C19 C21 1.533(3) . ?
C19 P1 1.8444(17) . ?
C19 H19 1 . ?
C20 H20A 0.98 . ?
C20 H20B 0.98 . ?
C20 H20C 0.98 . ?
C21 H21A 0.98 . ?
C21 H21B 0.98 . ?
C21 H21C 0.98 . ?
C22 C23 1.526(2) . ?
C22 C24 1.541(3) . ?
C22 P1 1.8534(18) . ?
C22 H22 1 . ?
C23 H23A 0.98 . ?
C23 H23B 0.98 . ?
C23 H23C 0.98 . ?
C24 H24A 0.98 . ?
C24 H24B 0.98 . ?
C24 H24C 0.98 . ?
C25 C26 1.401(2) . ?
C25 C30 1.404(3) . ?
C26 C27 1.394(3) . ?
C26 H26 0.95 . ?
C27 C28 1.379(3) . ?
C27 H27 0.95 . ?
C28 C29 1.395(3) . ?
C28 H28 0.95 . ?
C29 C30 1.383(3) . ?
C29 H29 0.95 . ?
C30 H30 0.95 . ?
